data_2006762
loop_
_publ_author_name
'Popek, Tomasz'
'Lis, Tadeusz'

_publ_section_title
;
 8-Hydroxyquinoline-<i>O</i>-sulfuric Acid and its Monohydrate
;
_journal_issue 12
_journal_name_full 'Acta Crystallographica Section C'
_journal_page_first 1983
_journal_page_last 1986
_journal_paper_doi 10.1107/S0108270197011219
_journal_volume 53
_journal_year 1997
_chemical_formula_iupac 'C9 H7 N1 O4 S1, H2 O1'
_chemical_formula_moiety 'C9 H7 N O4 S, H2 O1'
_chemical_formula_sum 'C9 H9 N O5 S'
_chemical_formula_weight 243.23
_chemical_name_common
;
 8-hydroxyquinoline-O-sulfuric acid monohydrate
;
_chemical_name_systematic
;
 8-hydroxyquinoline-O-sulfuric acid monohydrate
;
_space_group_IT_number 2
_symmetry_cell_setting triclinic
_symmetry_space_group_name_Hall '-P 1'
_symmetry_space_group_name_H-M 'P -1'
_audit_creation_method SHELXL
_cell_angle_alpha 111.60(5)
_cell_angle_beta 97.05(4)
_cell_angle_gamma 99.53(4)
_cell_formula_units_Z 2
_cell_length_a 7.572(4)
_cell_length_b 8.475(4)
_cell_length_c 8.567(4)
_cell_measurement_reflns_used 25
_cell_measurement_temperature 293(2)
_cell_measurement_theta_max 13
_cell_measurement_theta_min 9
_cell_volume 493.9(5)
_computing_cell_refinement 'Kuma KM-4 Software'
_computing_data_collection 'Kuma KM-4 Software (Kuma Diffraction, 1987)'
_computing_data_reduction 'Kuma KM-4 Software'
_computing_molecular_graphics 'ORTEPII (Johnson, 1976)'
_computing_publication_material SHELXL93
_computing_structure_refinement 'SHELXL93 (Sheldrick, 1993)'
_computing_structure_solution 'SHELXS86 (Sheldrick, 1990)'
_diffrn_ambient_temperature 293(2)
_diffrn_measurement_device 'Kuma KM-4 automatic'
_diffrn_measurement_method 'profile data from \w/2\q'
_diffrn_radiation_monochromator graphite
_diffrn_radiation_source 'fine-focus sealed tube'
_diffrn_radiation_type MoK\a
_diffrn_radiation_wavelength 0.71069
_diffrn_reflns_av_R_equivalents 0.000
_diffrn_reflns_av_sigmaI/netI 0.0262
_diffrn_reflns_limit_h_max 10
_diffrn_reflns_limit_h_min 0
_diffrn_reflns_limit_k_max 11
_diffrn_reflns_limit_k_min -11
_diffrn_reflns_limit_l_max 11
_diffrn_reflns_limit_l_min -12
_diffrn_reflns_number 2873
_diffrn_reflns_theta_max 31
_diffrn_reflns_theta_min 2
_diffrn_standards_decay_% 'variation 0.9%'
_diffrn_standards_interval_count 100
_diffrn_standards_number 3
_exptl_absorpt_coefficient_mu 0.333
_exptl_absorpt_correction_type none
_exptl_crystal_colour 'pale yellow'
_exptl_crystal_density_diffrn 1.636(3)
_exptl_crystal_density_meas 1.63
_exptl_crystal_density_method 'flotation in CCl~4~/C~2~H~5~I'
_exptl_crystal_description acicular
_exptl_crystal_F_000 252
_exptl_crystal_size_max 0.6
_exptl_crystal_size_mid 0.4
_exptl_crystal_size_min 0.2
_refine_diff_density_max 0.38
_refine_diff_density_min -0.33
_refine_ls_extinction_method none
_refine_ls_goodness_of_fit_all 1.032
_refine_ls_goodness_of_fit_obs 1.046
_refine_ls_hydrogen_treatment refall
_refine_ls_matrix_type full
_refine_ls_number_parameters 181
_refine_ls_number_reflns 2873
_refine_ls_number_restraints 0
_refine_ls_restrained_S_all 1.032
_refine_ls_restrained_S_obs 1.046
_refine_ls_R_factor_all 0.059
_refine_ls_R_factor_obs .035
_refine_ls_shift/esd_max 0.086
_refine_ls_shift/esd_mean 0.007
_refine_ls_structure_factor_coef Fsqd
_refine_ls_weighting_details 'w = 1/[\s^2^(Fo^2^)+(0.054P)^2^+0.15P] where P = (Fo^2^+2Fc^2^)/3'
_refine_ls_weighting_scheme calc
_refine_ls_wR_factor_all 0.105
_refine_ls_wR_factor_obs .092
_reflns_number_observed 2206
_reflns_number_total 2873
_reflns_observed_criterion >2sigma(I)
_cod_data_source_file bm1154.cif
_cod_data_source_block II
_cod_depositor_comments
;
The following automatic conversions were performed:

'_refine_ls_weighting_scheme' value 'calc w =
1/[\s^2^(Fo^2^)+(0.054P)^2^+0.15P] where P = (Fo^2^+2Fc^2^)/3' was
changed to 'calc'. New tag '_refine_ls_weighting_details' was
created. The value of the new tag was set to 'w =
1/[\s^2^(Fo^2^)+(0.054P)^2^+0.15P] where P = (Fo^2^+2Fc^2^)/3'.

Automatic conversion script
Id: cif_fix_values 3143 2015-03-26 13:38:13Z robertas 
;
_cod_original_cell_volume 493.9(4)
_cod_database_code 2006762

loop_
_symmetry_equiv_pos_as_xyz
'x, y, z'
'-x, -y, -z'

loop_
_atom_site_aniso_label
_atom_site_aniso_U_11
_atom_site_aniso_U_22
_atom_site_aniso_U_33
_atom_site_aniso_U_12
_atom_site_aniso_U_13
_atom_site_aniso_U_23
S .03064(18) .03242(18) .02759(17) .00429(13) .00231(12) .01420(13)
N .0321(7) .0371(7) .0288(6) .0080(5) .0045(5) .0163(6)
O1 .0303(6) .0430(6) .0315(6) .0129(5) .0052(4) .0210(5)
O2 .0507(8) .0683(9) .0412(7) .0165(7) .0004(6) .0349(7)
O3 .0747(11) .0462(8) .0517(8) .0255(8) .0286(8) .0185(7)
O4 .0424(7) .0626(9) .0470(8) -.0141(7) -.0005(6) .0224(7)
O5 .0630(12) .0443(9) .0949(14) .0087(8) .0300(10) .0171(9)
C2 .0421(9) .0363(8) .0413(9) .0067(7) .0101(7) .0155(7)
C3 .0523(11) .0435(10) .0552(11) .0172(8) .0187(9) .0303(9)
C4 .0474(10) .0577(11) .0449(10) .0245(9) .0153(8) .0351(9)
C5 .0384(9) .0629(11) .0271(7) .0189(8) .0047(6) .0209(8)
C6 .0394(9) .0543(11) .0267(8) .0087(8) .0002(7) .0092(7)
C7 .0395(9) .0386(9) .0316(8) .0084(7) .0046(7) .0104(7)
C8 .0285(7) .0377(8) .0256(7) .0118(6) .0062(5) .0149(6)
C9 .0255(7) .0378(8) .0254(7) .0109(6) .0073(5) .0143(6)
C10 .0315(7) .0505(9) .0302(7) .0180(7) .0102(6) .0227(7)

loop_
_atom_site_label
_atom_site_fract_x
_atom_site_fract_y
_atom_site_fract_z
_atom_site_U_iso_or_equiv
_atom_site_thermal_displace_type
_atom_site_calc_flag
_atom_site_refinement_flags
_atom_site_occupancy
_atom_site_disorder_group
_atom_site_type_symbol
S .74942(5) .30658(5) .85838(5) .03023(11) Uani d . 1 . S
N .9145(2) .6539(2) .7253(2) .0319(3) Uani d . 1 . N
O1 .8623(2) .3167(2) .7084(2) .0326(3) Uani d . 1 . O
O2 .8793(2) .2626(2) .9609(2) .0500(4) Uani d . 1 . O
O3 .7142(3) .4755(2) .9346(2) .0548(4) Uani d . 1 . O
O4 .5880(2) .1723(2) .7699(2) .0547(4) Uani d . 1 . O
O5 .2558(3) .1508(3) .9038(3) .0697(6) Uani d . 1 . O
C2 .9488(3) .8171(3) .7391(3) .0400(4) Uani d . 1 . C
C3 .8743(3) .8587(3) .6068(3) .0456(5) Uani d . 1 . C
C4 .7665(3) .7307(3) .4629(3) .0435(4) Uani d . 1 . C
C5 .6153(3) .4159(3) .3012(2) .0411(4) Uani d . 1 . C
C6 .5833(3) .2513(3) .2963(3) .0430(4) Uani d . 1 . C
C7 .6618(3) .2159(3) .4337(3) .0379(4) Uani d . 1 . C
C8 .7724(2) .3479(2) .5758(2) .0293(3) Uani d . 1 . C
C9 .8057(2) .5195(2) .5848(2) .0284(3) Uani d . 1 . C
C10 .7277(3) .5554(3) .4466(2) .0340(4) Uani d . 1 . C
H51 .350(5) .167(4) .881(4) .074(10) Uiso d . 1 . H
H52 .243(5) .241(5) .933(5) .080(11) Uiso d . 1 . H
H1 .955(4) .634(3) .807(4) .052(7) Uiso d . 1 . H
H2 1.020(4) .900(4) .840(4) .058(7) Uiso d . 1 . H
H3 .904(4) .975(4) .620(4) .072(8) Uiso d . 1 . H
H4 .718(4) .754(4) .373(4) .065(8) Uiso d . 1 . H
H5 .570(4) .447(3) .209(3) .050(6) Uiso d . 1 . H
H6 .511(4) .161(4) .204(4) .055(7) Uiso d . 1 . H
H7 .639(3) .101(3) .432(3) .039(5) Uiso d . 1 . H

loop_
_atom_type_symbol
_atom_type_description
_atom_type_scat_dispersion_real
_atom_type_scat_dispersion_imag
_atom_type_scat_source
C C 0.0033 0.0016 'International Tables Vol C Tables 4.2.6.8 and 6.1.1.4'
H H 0.0000 0.0000 'International Tables Vol C Tables 4.2.6.8 and 6.1.1.4'
N N 0.0061 0.0033 'International Tables Vol C Tables 4.2.6.8 and 6.1.1.4'
O O 0.0106 0.0060 'International Tables Vol C Tables 4.2.6.8 and 6.1.1.4'
S S 0.1246 0.1234 'International Tables Vol C Tables 4.2.6.8 and 6.1.1.4'

loop_
_geom_angle_atom_site_label_1
_geom_angle_atom_site_label_2
_geom_angle_atom_site_label_3
_geom_angle
_geom_angle_publ_flag
O1 S O2 100.40(10) yes
O1 S O3 104.70(10) yes
O1 S O4 105.20(10) yes
O2 S O3 116.2(2) yes
O2 S O4 114.60(10) yes
O3 S O4 113.5(2) yes
C8 O1 S 117.30(10) yes
C9 N C2 122.9(2) ?
N C2 C3 120.3(2) ?
C2 C3 C4 119.6(2) ?
C3 C4 C10 120.7(2) ?
C4 C10 C5 123.7(2) ?
C10 C5 C6 120.1(2) ?
C5 C6 C7 121.1(2) ?
C6 C7 C8 120.2(2) no
C7 C8 C9 119.8(2) yes
C8 C9 C10 120.2(2) ?
C8 C9 N 121.0(2) ?
C9 C10 C4 117.7(2) ?
C9 C10 C5 118.6(2) ?
O1 C8 C7 121.8(2) yes
O1 C8 C9 118.3(2) yes
N C9 C10 118.7(2) ?
C2 N H1 118.5(17) ?
C9 N H1 118.5(17) ?
H51 O5 H52 99(4) ?
N C2 H2 117.3(15) no
C3 C2 H2 122.4(15) no
C4 C3 H3 122.5(17) no
C2 C3 H3 117.9(17) no
C3 C4 H4 121.5(16) no
C10 C4 H4 117.8(16) no
C6 C5 H5 124.6(14) no
C10 C5 H5 115.2(14) no
C5 C6 H6 120.7(15) no
C7 C6 H6 118.1(15) no
C8 C7 H7 118.1(12) no
C6 C7 H7 121.8(12) no

loop_
_geom_bond_atom_site_label_1
_geom_bond_atom_site_label_2
_geom_bond_site_symmetry_2
_geom_bond_distance
_geom_bond_publ_flag
S O1 . 1.647(2) yes
S O2 . 1.424(2) yes
S O3 . 1.424(2) yes
S O4 . 1.428(2) yes
O1 C8 . 1.384(2) yes
N C2 . 1.323(2) ?
C2 C3 . 1.389(3) ?
C3 C4 . 1.356(3) ?
C4 C10 . 1.416(3) ?
C10 C5 . 1.413(3) ?
C5 C6 . 1.360(3) ?
C6 C7 . 1.406(2) ?
C7 C8 . 1.368(2) ?
C8 C9 . 1.405(2) ?
C9 C10 . 1.412(2) ?
N C9 . 1.365(2) ?
N H1 . .82(3) no
O5 H51 . .77(4) no
O5 H52 . .73(4) no
C2 H2 . .92(3) no
C3 H3 . .93(3) no
C4 H4 . .92(3) no
C5 H5 . .96(3) no
C6 H6 . .91(3) no
C7 H7 . .95(2) no

loop_
_geom_torsion_atom_site_label_1
_geom_torsion_atom_site_label_2
_geom_torsion_atom_site_label_3
_geom_torsion_atom_site_label_4
_geom_torsion
_geom_torsion_publ_flag
O2 S O1 C8 176.4(2) yes
O3 S O1 C8 -62.8(2) yes
O4 S O1 C8 57.2(2) yes
S O1 C8 C7 -86.0(2) yes
S O1 C8 C9 97.8(2) yes
C9 N C2 C3 -0.5(3) no
N C2 C3 C4 -0.2(3) no
C2 C3 C4 C10 0.6(3) no
C10 C5 C6 C7 -0.6(3) no
C5 C6 C7 C8 0.1(3) no
C6 C7 C8 O1 -175.5(2) no
C6 C7 C8 C9 0.7(2) no
C2 N C9 C8 -179.8(2) no
C2 N C9 C10 0.8(3) no
C7 C8 C9 N 179.6(2) no
O1 C8 C9 N -4.1(2) no
C7 C8 C9 C10 -1.0(3) no
O1 C8 C9 C10 175.3(2) no
N C9 C10 C5 179.9(2) no
C8 C9 C10 C5 0.5(3) no
N C9 C10 C4 -0.4(3) no
C8 C9 C10 C4 -179.9(2) no
C6 C5 C10 C9 0.3(3) no
C6 C5 C10 C4 -179.3(2) no
C3 C4 C10 C9 -0.3(3) no
C3 C4 C10 C5 179.4(2) no

loop_
_cod_related_entry_id
_cod_related_entry_database
_cod_related_entry_code
1 ChemSpider 21137386
